data_1553917
loop_
_publ_author_name
'Zhu, Chuanle'
'Zeng, Hao'
'Chen, Fulin'
'Liu, Chi'
'Zhu, Rui'
'Wu, Wanqing'
'Jiang, Huanfeng'

_publ_section_title
;
 Copper-catalyzed coupling of oxime acetates and aryldiazonium salts: an
 azide-free strategy toward N-2-aryl-1,2,3-triazoles
;
_journal_issue 4
_journal_name_full 'Organic Chemistry Frontiers'
_journal_page_first 571
_journal_paper_doi 10.1039/C7QO00874K
_journal_volume 5
_journal_year 2018
_chemical_formula_moiety 'C16 H15 N3 O2'
_chemical_formula_sum 'C16 H15 N3 O2'
_chemical_formula_weight 281.31
_space_group_crystal_system triclinic
_space_group_IT_number 2
_space_group_name_Hall '-P 1'
_space_group_name_H-M_alt 'P -1'
_atom_sites_solution_hydrogens geom
_atom_sites_solution_primary dual
_audit_creation_date 2017-02-21
_audit_creation_method
;
Olex2 1.2
(compiled 2017.01.04 svn.r3372 for OlexSys, GUI svn.r5292)
;
_audit_update_record
;
2017-07-13 deposited with the CCDC.
2017-10-25 downloaded from the CCDC.
;
_cell_angle_alpha 86.207(4)
_cell_angle_beta 88.891(3)
_cell_angle_gamma 76.774(4)
_cell_formula_units_Z 2
_cell_length_a 6.0881(2)
_cell_length_b 7.8709(4)
_cell_length_c 14.5993(7)
_cell_measurement_reflns_used 3460
_cell_measurement_temperature 100.01(10)
_cell_measurement_theta_max 73.2880
_cell_measurement_theta_min 5.7710
_cell_volume 679.53(5)
_computing_cell_refinement 'CrysAlisPro 1.171.38.43f (Rigaku OD, 2015)'
_computing_data_collection 'CrysAlisPro 1.171.38.43f (Rigaku OD, 2015)'
_computing_data_reduction 'CrysAlisPro 1.171.38.43f (Rigaku OD, 2015)'
_computing_molecular_graphics 'Olex2 (Dolomanov et al., 2009)'
_computing_publication_material 'Olex2 (Dolomanov et al., 2009)'
_computing_structure_refinement 'ShelXL (Sheldrick, 2015)'
_computing_structure_solution 'ShelXT (Sheldrick, 2015)'
_diffrn_ambient_environment N~2~
_diffrn_ambient_temperature 100.01(10)
_diffrn_detector 'CCD plate'
_diffrn_detector_area_resol_mean 5.2684
_diffrn_detector_type AtlasS2
_diffrn_measured_fraction_theta_full 0.997
_diffrn_measured_fraction_theta_max 0.965
_diffrn_measurement_details
;
List of Runs (angles in degrees, time in seconds):

  # Type    Start    End  Width  t~exp~   \w     \q     \k     \f   Frames
#--------------------------------------------------------------------------
  1  \w     -9.00  30.00   1.00    1.00    --  -40.98  57.00 120.00   39
  2  \w    -31.00  -2.00   1.00    1.00    --  -40.98 125.00  60.00   29
  3  \w    -61.00 -31.00   1.00    1.00    --  -40.98  57.00 120.00   30
  4  \w    -68.00  32.00   1.00    1.00    --  -40.98  57.00   0.00  100
  5  \w    -94.00 -65.00   1.00    1.00    --  -40.98 125.00  60.00   29
  6  \w   -106.00 -22.00   1.00    1.00    --  -40.98 -57.00-150.00   84
  7  \w     32.00  67.00   1.00    1.00    --   40.98-125.00-180.00   35
  8  \w     45.00 133.00   1.00    1.00    --  106.95 -61.00-150.00   88
  9  \w     94.00 121.00   1.00    1.00    --  106.95 -30.00 -60.00   27
 10  \w     91.00 178.00   1.00    1.00    --  106.95  30.00 -60.00   87
 11  \w    128.00 172.00   1.00    1.00    --  106.95 125.00-180.00   44
 12  \w     33.00 135.00   1.00    1.00    --  106.95 -30.00 -30.00  102
 13  \w     96.00 121.00   1.00    1.00    --  106.95-125.00   0.00   25
 14  \w     58.00 109.00   1.00    1.00    --  106.95 -94.00 -30.00   51
 15  \w     47.00  74.00   1.00    1.00    --  106.95-125.00   0.00   27
 16  \w     32.00 132.00   1.00    1.00    --  106.95 -30.00 120.00  100
 17  \w     58.00 106.00   1.00    1.00    --  106.95-125.00 150.00   48
 18  \w     25.00  61.00   1.00    1.00    --  106.95 -94.00 150.00   36
 19  \w     31.00  66.00   1.00    1.00    --  106.95 -30.00 -60.00   35
 20  \w     43.00 107.00   1.00    1.00    --  106.95 -94.00-180.00   64
;
_diffrn_measurement_device 'four-circle diffractometer'
_diffrn_measurement_device_type 'SuperNova, Dual, Cu at zero, AtlasS2'
_diffrn_measurement_method '\w scans'
_diffrn_orient_matrix_type 'CrysAlisPro convention (1999,Acta A55,543-557)'
_diffrn_orient_matrix_UB_11 0.0800946000
_diffrn_orient_matrix_UB_12 0.1450259000
_diffrn_orient_matrix_UB_13 0.0465763000
_diffrn_orient_matrix_UB_21 0.0852652000
_diffrn_orient_matrix_UB_22 0.0632536000
_diffrn_orient_matrix_UB_23 -0.0932866000
_diffrn_orient_matrix_UB_31 -0.2321309000
_diffrn_orient_matrix_UB_32 0.1247228000
_diffrn_orient_matrix_UB_33 -0.0176794000
_diffrn_radiation_monochromator mirror
_diffrn_radiation_probe x-ray
_diffrn_radiation_type CuK\a
_diffrn_radiation_wavelength 1.54184
_diffrn_reflns_av_R_equivalents 0.0178
_diffrn_reflns_av_unetI/netI 0.0202
_diffrn_reflns_Laue_measured_fraction_full 0.997
_diffrn_reflns_Laue_measured_fraction_max 0.965
_diffrn_reflns_limit_h_max 6
_diffrn_reflns_limit_h_min -7
_diffrn_reflns_limit_k_max 9
_diffrn_reflns_limit_k_min -8
_diffrn_reflns_limit_l_max 16
_diffrn_reflns_limit_l_min -18
_diffrn_reflns_number 4426
_diffrn_reflns_point_group_measured_fraction_full 0.997
_diffrn_reflns_point_group_measured_fraction_max 0.965
_diffrn_reflns_theta_full 67.684
_diffrn_reflns_theta_max 73.359
_diffrn_reflns_theta_min 5.786
_diffrn_source 'micro-focus sealed X-ray tube'
_diffrn_source_type 'SuperNova (Cu) X-ray Source'
_exptl_absorpt_coefficient_mu 0.758
_exptl_absorpt_correction_T_max 1.00000
_exptl_absorpt_correction_T_min 0.62278
_exptl_absorpt_correction_type multi-scan
_exptl_absorpt_process_details
;
CrysAlisPro 1.171.38.43f (Rigaku Oxford Diffraction, 2015)
Empirical absorption correction using spherical harmonics,
 implemented in SCALE3 ABSPACK scaling algorithm.
;
_exptl_crystal_colour colorless
_exptl_crystal_density_diffrn 1.375
_exptl_crystal_description block
_exptl_crystal_F_000 296
_exptl_crystal_size_max 0.28
_exptl_crystal_size_mid 0.22
_exptl_crystal_size_min 0.18
_refine_diff_density_max 0.247
_refine_diff_density_min -0.228
_refine_diff_density_rms 0.047
_refine_ls_extinction_method none
_refine_ls_goodness_of_fit_ref 1.069
_refine_ls_hydrogen_treatment constr
_refine_ls_matrix_type full
_refine_ls_number_parameters 192
_refine_ls_number_reflns 2640
_refine_ls_number_restraints 0
_refine_ls_restrained_S_all 1.069
_refine_ls_R_factor_all 0.0414
_refine_ls_R_factor_gt 0.0396
_refine_ls_shift/su_max 0.000
_refine_ls_shift/su_mean 0.000
_refine_ls_structure_factor_coef Fsqd
_refine_ls_weighting_details 'w=1/[\s^2^(Fo^2^)+(0.0604P)^2^+0.1734P] where P=(Fo^2^+2Fc^2^)/3'
_refine_ls_weighting_scheme calc
_refine_ls_wR_factor_gt 0.1061
_refine_ls_wR_factor_ref 0.1077
_reflns_Friedel_coverage 0.000
_reflns_number_gt 2486
_reflns_number_total 2640
_reflns_threshold_expression 'I > 2\s(I)'
_cod_data_source_file c7qo00874k2.cif
_cod_data_source_block exp_265
_cod_database_code 1553917
_shelx_shelxl_version_number 2016/6
_shelx_space_group_comment
;
The symmetry employed for this shelxl refinement is uniquely defined
by the following loop, which should always be used as a source of
symmetry information in preference to the above space-group names.
They are only intended as comments.
;
_shelx_estimated_absorpt_t_max 0.876
_shelx_estimated_absorpt_t_min 0.816
_reflns_odcompleteness_completeness 99.71
_reflns_odcompleteness_iscentric 1
_reflns_odcompleteness_theta 66.97
_olex2_refinement_description
;
1. Fixed Uiso
 At 1.2 times of:
  All C(H) groups
 At 1.5 times of:
  All C(H,H,H) groups
2.a Aromatic/amide H refined with riding coordinates:
 C12(H12), C13(H13), C11(H11), C15(H15), C6(H6), C8(H8), C3(H3), C4(H4), C7(H7)
2.b Idealised Me refined as rotating group:
 C16(H16A,H16B,H16C), C1(H1A,H1B,H1C)
;
_olex2_submission_special_instructions 'No special instructions were received'
_oxdiff_exptl_absorpt_empirical_details
;
Empirical correction (ABSPACK) includes:
- Absorption correction using spherical harmonics
- Frame scaling
;
_oxdiff_exptl_absorpt_empirical_full_max 1.720
_oxdiff_exptl_absorpt_empirical_full_min 0.570

loop_
_space_group_symop_operation_xyz
'x, y, z'
'-x, -y, -z'

loop_
_atom_site_label
_atom_site_type_symbol
_atom_site_fract_x
_atom_site_fract_y
_atom_site_fract_z
_atom_site_U_iso_or_equiv
_atom_site_adp_type
_atom_site_occupancy
_atom_site_site_symmetry_order
_atom_site_calc_flag
_atom_site_refinement_flags_posn
O2 O 0.71950(14) 0.78123(11) -0.09077(6) 0.0246(2) Uani 1 1 d .
O1 O 0.37672(15) 0.12744(13) 0.67817(6) 0.0302(2) Uani 1 1 d .
N1 N 0.62130(17) 0.35478(13) 0.33068(7) 0.0212(2) Uani 1 1 d .
N2 N 0.48006(16) 0.46915(13) 0.27523(7) 0.0215(2) Uani 1 1 d .
N3 N 0.83019(17) 0.29942(14) 0.29777(7) 0.0260(3) Uani 1 1 d .
C9 C 0.60515(19) 0.48968(15) 0.20072(8) 0.0205(3) Uani 1 1 d .
C10 C 0.51159(19) 0.60587(14) 0.12089(8) 0.0198(3) Uani 1 1 d .
C12 C 0.19417(19) 0.78567(15) 0.03904(8) 0.0229(3) Uani 1 1 d .
H12 H 0.039702 0.832788 0.035125 0.028 Uiso 1 1 calc R
C13 C 0.3350(2) 0.82661(15) -0.03114(8) 0.0214(3) Uani 1 1 d .
H13 H 0.275733 0.901172 -0.081183 0.026 Uiso 1 1 calc R
C5 C 0.5541(2) 0.29778(15) 0.41929(8) 0.0215(3) Uani 1 1 d .
C2 C 0.4229(2) 0.18878(16) 0.59208(8) 0.0237(3) Uani 1 1 d .
C11 C 0.2789(2) 0.67659(15) 0.11434(8) 0.0225(3) Uani 1 1 d .
H11 H 0.182170 0.650222 0.160425 0.027 Uiso 1 1 calc R
C15 C 0.65377(19) 0.64470(15) 0.05075(8) 0.0200(3) Uani 1 1 d .
H15 H 0.808201 0.597369 0.054603 0.024 Uiso 1 1 calc R
C6 C 0.7117(2) 0.18629(16) 0.47670(8) 0.0250(3) Uani 1 1 d .
H6 H 0.860338 0.148615 0.457384 0.030 Uiso 1 1 calc R
C14 C 0.5660(2) 0.75427(15) -0.02535(8) 0.0201(2) Uani 1 1 d .
C8 C 0.8217(2) 0.38405(16) 0.21529(8) 0.0253(3) Uani 1 1 d .
H8 H 0.941153 0.374427 0.173827 0.030 Uiso 1 1 calc R
C3 C 0.2658(2) 0.29894(17) 0.53413(9) 0.0266(3) Uani 1 1 d .
H3 H 0.117173 0.336925 0.553436 0.032 Uiso 1 1 calc R
C4 C 0.3320(2) 0.35188(16) 0.44730(9) 0.0264(3) Uani 1 1 d .
H4 H 0.226942 0.423764 0.407946 0.032 Uiso 1 1 calc R
C16 C 0.6354(2) 0.89711(16) -0.16857(8) 0.0249(3) Uani 1 1 d .
H16A H 0.758301 0.908020 -0.209007 0.037 Uiso 1 1 calc GR
H16B H 0.563468 1.009994 -0.148183 0.037 Uiso 1 1 calc GR
H16C H 0.527989 0.850908 -0.200621 0.037 Uiso 1 1 calc GR
C7 C 0.6448(2) 0.13241(17) 0.56248(8) 0.0265(3) Uani 1 1 d .
H7 H 0.749200 0.057596 0.600968 0.032 Uiso 1 1 calc R
C1 C 0.1515(2) 0.17759(19) 0.71057(9) 0.0319(3) Uani 1 1 d .
H1A H 0.053561 0.133917 0.672066 0.048 Uiso 1 1 calc GR
H1B H 0.105854 0.302837 0.709141 0.048 Uiso 1 1 calc GR
H1C H 0.142507 0.129953 0.772419 0.048 Uiso 1 1 calc GR

loop_
_atom_site_aniso_label
_atom_site_aniso_U_11
_atom_site_aniso_U_22
_atom_site_aniso_U_33
_atom_site_aniso_U_23
_atom_site_aniso_U_13
_atom_site_aniso_U_12
O2 0.0207(4) 0.0289(5) 0.0213(4) 0.0062(3) 0.0038(3) -0.0020(3)
O1 0.0279(5) 0.0391(5) 0.0205(4) 0.0059(4) 0.0043(3) -0.0039(4)
N1 0.0198(5) 0.0231(5) 0.0196(5) 0.0009(4) 0.0021(4) -0.0032(4)
N2 0.0224(5) 0.0211(5) 0.0198(5) 0.0008(4) 0.0008(4) -0.0034(4)
N3 0.0198(5) 0.0310(6) 0.0245(5) 0.0026(4) 0.0046(4) -0.0020(4)
C9 0.0211(6) 0.0198(5) 0.0210(6) -0.0020(4) 0.0025(4) -0.0056(4)
C10 0.0209(6) 0.0174(5) 0.0211(6) -0.0024(4) 0.0017(4) -0.0044(4)
C12 0.0170(5) 0.0221(6) 0.0285(6) -0.0015(5) 0.0016(4) -0.0021(4)
C13 0.0208(6) 0.0200(5) 0.0222(6) 0.0004(4) -0.0009(4) -0.0025(4)
C5 0.0240(6) 0.0220(6) 0.0185(6) -0.0013(4) 0.0027(4) -0.0057(5)
C2 0.0281(6) 0.0255(6) 0.0181(6) -0.0008(4) 0.0024(5) -0.0076(5)
C11 0.0204(6) 0.0232(6) 0.0239(6) -0.0017(4) 0.0057(4) -0.0057(4)
C15 0.0156(5) 0.0211(6) 0.0227(6) -0.0015(4) 0.0008(4) -0.0026(4)
C6 0.0195(6) 0.0306(6) 0.0238(6) 0.0001(5) 0.0017(5) -0.0041(5)
C14 0.0203(6) 0.0200(5) 0.0203(5) -0.0024(4) 0.0030(4) -0.0051(4)
C8 0.0220(6) 0.0285(6) 0.0232(6) 0.0030(5) 0.0046(4) -0.0028(5)
C3 0.0226(6) 0.0292(6) 0.0251(6) 0.0005(5) 0.0051(5) -0.0008(5)
C4 0.0242(6) 0.0278(6) 0.0233(6) 0.0033(5) 0.0018(5) 0.0006(5)
C16 0.0261(6) 0.0255(6) 0.0214(6) 0.0045(5) 0.0024(5) -0.0040(5)
C7 0.0236(6) 0.0315(7) 0.0223(6) 0.0032(5) -0.0029(5) -0.0035(5)
C1 0.0306(7) 0.0400(7) 0.0240(6) 0.0025(5) 0.0078(5) -0.0078(6)

loop_
_atom_type_symbol
_atom_type_description
_atom_type_scat_dispersion_real
_atom_type_scat_dispersion_imag
_atom_type_scat_source
C C 0.0181 0.0091 'International Tables Vol C Tables 4.2.6.8 and 6.1.1.4'
H H 0.0000 0.0000 'International Tables Vol C Tables 4.2.6.8 and 6.1.1.4'
N N 0.0311 0.0180 'International Tables Vol C Tables 4.2.6.8 and 6.1.1.4'
O O 0.0492 0.0322 'International Tables Vol C Tables 4.2.6.8 and 6.1.1.4'

loop_
_geom_angle_atom_site_label_1
_geom_angle_atom_site_label_2
_geom_angle_atom_site_label_3
_geom_angle
C14 O2 C16 116.92(9)
C2 O1 C1 117.63(10)
N2 N1 N3 115.43(9)
N2 N1 C5 122.07(10)
N3 N1 C5 122.50(10)
N1 N2 C9 103.90(9)
C8 N3 N1 103.16(10)
N2 C9 C10 121.77(10)
N2 C9 C8 108.02(10)
C8 C9 C10 130.21(11)
C11 C10 C9 120.38(10)
C15 C10 C9 120.11(10)
C15 C10 C11 119.50(11)
C13 C12 H12 119.3
C11 C12 H12 119.3
C11 C12 C13 121.40(11)
C12 C13 H13 120.5
C12 C13 C14 119.05(11)
C14 C13 H13 120.5
C6 C5 N1 119.80(11)
C4 C5 N1 119.72(11)
C4 C5 C6 120.48(11)
O1 C2 C3 124.78(12)
O1 C2 C7 115.50(11)
C3 C2 C7 119.72(11)
C10 C11 H11 120.2
C12 C11 C10 119.59(11)
C12 C11 H11 120.2
C10 C15 H15 119.8
C10 C15 C14 120.41(11)
C14 C15 H15 119.8
C5 C6 H6 120.4
C7 C6 C5 119.29(11)
C7 C6 H6 120.4
O2 C14 C13 124.34(11)
O2 C14 C15 115.63(10)
C13 C14 C15 120.03(11)
N3 C8 C9 109.49(11)
N3 C8 H8 125.3
C9 C8 H8 125.3
C2 C3 H3 120.2
C4 C3 C2 119.69(12)
C4 C3 H3 120.2
C5 C4 C3 120.08(12)
C5 C4 H4 120.0
C3 C4 H4 120.0
O2 C16 H16A 109.5
O2 C16 H16B 109.5
O2 C16 H16C 109.5
H16A C16 H16B 109.5
H16A C16 H16C 109.5
H16B C16 H16C 109.5
C2 C7 H7 119.6
C6 C7 C2 120.72(11)
C6 C7 H7 119.6
O1 C1 H1A 109.5
O1 C1 H1B 109.5
O1 C1 H1C 109.5
H1A C1 H1B 109.5
H1A C1 H1C 109.5
H1B C1 H1C 109.5

loop_
_geom_bond_atom_site_label_1
_geom_bond_atom_site_label_2
_geom_bond_distance
O2 C14 1.3636(14)
O2 C16 1.4340(13)
O1 C2 1.3639(14)
O1 C1 1.4185(15)
N1 N2 1.3347(14)
N1 N3 1.3373(14)
N1 C5 1.4244(15)
N2 C9 1.3380(15)
N3 C8 1.3331(16)
C9 C10 1.4715(16)
C9 C8 1.4001(17)
C10 C11 1.4010(16)
C10 C15 1.3916(16)
C12 H12 0.9300
C12 C13 1.3919(16)
C12 C11 1.3807(17)
C13 H13 0.9300
C13 C14 1.3935(16)
C5 C6 1.3933(17)
C5 C4 1.3838(17)
C2 C3 1.3919(18)
C2 C7 1.3920(17)
C11 H11 0.9300
C15 H15 0.9300
C15 C14 1.3959(16)
C6 H6 0.9300
C6 C7 1.3795(17)
C8 H8 0.9300
C3 H3 0.9300
C3 C4 1.3894(17)
C4 H4 0.9300
C16 H16A 0.9600
C16 H16B 0.9600
C16 H16C 0.9600
C7 H7 0.9300
C1 H1A 0.9600
C1 H1B 0.9600
C1 H1C 0.9600
